data_4022812
loop_
_publ_author_name
'Min Zheng'
'Fangfang Li'
'Zujin Shi'
'Xiang Gao'
'Karl M. Kadish'

_publ_section_title
;
 Electrosynthesis and Characterization of 1,2-Dibenzyl C~60~: A Revisit
;
_journal_name_full 'Journal of Organic Chemistry'
_journal_page_first 2538
_journal_page_last 2542
_journal_paper_doi 10.1021/jo062486t
_journal_volume 72
_journal_year 2007
_chemical_formula_moiety 'C109 H56 Co N4'
_chemical_formula_sum 'C109 H56 Co N4'
_chemical_formula_weight 1480.51
_chemical_melting_point ?
_chemical_name_systematic
; 
 ? 
;
_space_group_IT_number 2
_symmetry_cell_setting triclinic
_symmetry_space_group_name_Hall '-P 1'
_symmetry_space_group_name_H-M 'P -1'
_atom_sites_solution_hydrogens geom
_atom_sites_solution_primary direct
_atom_sites_solution_secondary difmap
_audit_creation_method SHELXL-97
_cell_angle_alpha 87.150(2)
_cell_angle_beta 75.5360(10)
_cell_angle_gamma 76.178(2)
_cell_formula_units_Z 2
_cell_length_a 14.0652(12)
_cell_length_b 14.3088(12)
_cell_length_c 17.4459(15)
_cell_measurement_reflns_used 2641
_cell_measurement_temperature 187(2)
_cell_measurement_theta_max 22.35
_cell_measurement_theta_min 2.36
_cell_volume 3301.2(5)
_computing_cell_refinement 'Bruker SMART'
_computing_data_collection 'Bruker SMART'
_computing_data_reduction 'Bruker SAINT'
_computing_molecular_graphics 'Bruker SHELXTL'
_computing_publication_material 'Bruker SHELXTL'
_computing_structure_refinement 'SHELXL-97 (Sheldrick, 1997)'
_computing_structure_solution 'SHELXS-97 (Sheldrick, 1990)'
_diffrn_ambient_temperature 187(2)
_diffrn_measured_fraction_theta_full 0.983
_diffrn_measured_fraction_theta_max 0.983
_diffrn_measurement_device_type 'CCD area detector'
_diffrn_measurement_method 'phi and omega scans'
_diffrn_radiation_monochromator graphite
_diffrn_radiation_source 'fine-focus sealed tube'
_diffrn_radiation_type MoK\a
_diffrn_radiation_wavelength 0.71073
_diffrn_reflns_av_R_equivalents 0.0343
_diffrn_reflns_av_sigmaI/netI 0.0774
_diffrn_reflns_limit_h_max 11
_diffrn_reflns_limit_h_min -16
_diffrn_reflns_limit_k_max 14
_diffrn_reflns_limit_k_min -17
_diffrn_reflns_limit_l_max 20
_diffrn_reflns_limit_l_min -20
_diffrn_reflns_number 18140
_diffrn_reflns_theta_full 25.25
_diffrn_reflns_theta_max 25.25
_diffrn_reflns_theta_min 1.47
_exptl_absorpt_coefficient_mu 0.326
_exptl_absorpt_correction_T_max 0.9613
_exptl_absorpt_correction_T_min 0.8920
_exptl_absorpt_correction_type multi-scan
_exptl_crystal_density_diffrn 1.489
_exptl_crystal_density_method 'not measured'
_exptl_crystal_F_000 1530
_exptl_crystal_size_max 0.36
_exptl_crystal_size_mid 0.16
_exptl_crystal_size_min 0.12
_refine_diff_density_max 1.237
_refine_diff_density_min -0.582
_refine_diff_density_rms 0.097
_refine_ls_extinction_method none
_refine_ls_goodness_of_fit_ref 1.029
_refine_ls_hydrogen_treatment constr
_refine_ls_matrix_type full
_refine_ls_number_parameters 1023
_refine_ls_number_reflns 11733
_refine_ls_number_restraints 0
_refine_ls_restrained_S_all 1.029
_refine_ls_R_factor_all 0.1245
_refine_ls_R_factor_gt 0.0886
_refine_ls_shift/su_max 0.006
_refine_ls_shift/su_mean 0.000
_refine_ls_structure_factor_coef Fsqd
_refine_ls_weighting_details 'calc w=1/[\s^2^(Fo^2^)+(0.1370P)^2^+5.4885P] where P=(Fo^2^+2Fc^2^)/3'
_refine_ls_weighting_scheme calc
_refine_ls_wR_factor_gt 0.2228
_refine_ls_wR_factor_ref 0.2552
_reflns_number_gt 7993
_reflns_number_total 11733
_reflns_threshold_expression >2sigma(I)
_cod_data_source_file jo062486tsi20061208_024009.cif
_cod_data_source_block q150
_cod_depositor_comments
;
The following automatic conversions were performed:
'_symmetry_cell_setting' value 'Triclinic' changed to 'triclinic'
according to '/home/saulius/struct/CIF-dictionaries/cif_core.dic'
dictionary named 'cif_core.dic' version 2.4.1 from
2010-06-29.

'_exptl_absorpt_correction_type' value 'Multi-scan' changed
to 'multi-scan' according to
'/home/saulius/struct/CIF-dictionaries/cif_core.dic' dictionary named
'cif_core.dic' version 2.4.1 from 2010-06-29.

Automatic conversion script
Id: cif_fix_enum 1527 2010-12-29 10:47:43Z saulius 

The following automatic conversions were performed:

'_chemical_melting_point' value 'not measured' was changed to '?' -
the value is undefined or not given.

Automatic conversion script
Id: cif_fix_values 1646 2011-03-28 12:23:43Z adriana 
;
_cod_database_code 4022812

loop_
_symmetry_equiv_pos_as_xyz
'x, y, z'
'-x, -y, -z'

loop_
_atom_site_label
_atom_site_type_symbol
_atom_site_fract_x
_atom_site_fract_y
_atom_site_fract_z
_atom_site_U_iso_or_equiv
_atom_site_adp_type
_atom_site_occupancy
_atom_site_symmetry_multiplicity
_atom_site_calc_flag
_atom_site_refinement_flags
Co Co 0.53632(4) 0.91522(4) 0.60947(3) 0.0209(2) Uani 1 1 d .
N1 N 0.6545(3) 0.8062(3) 0.5968(2) 0.0224(8) Uani 1 1 d .
N2 N 0.5863(3) 0.9749(3) 0.6861(2) 0.0235(8) Uani 1 1 d .
N3 N 0.4164(3) 1.0225(3) 0.6245(2) 0.0218(8) Uani 1 1 d .
N4 N 0.4857(3) 0.8544(3) 0.5340(2) 0.0214(8) Uani 1 1 d .
C1 C 0.5130(4) 0.7052(5) 0.8393(4) 0.0477(15) Uani 1 1 d .
C2 C 0.4595(5) 0.8162(4) 0.8370(4) 0.0458(15) Uani 1 1 d .
C3 C 0.4093(6) 0.8503(6) 0.7705(6) 0.076(3) Uani 1 1 d .
C4 C 0.4183(6) 0.7917(8) 0.7125(5) 0.073(2) Uani 1 1 d .
C5 C 0.4609(5) 0.6944(7) 0.7086(4) 0.063(2) Uani 1 1 d .
C6 C 0.5020(5) 0.6453(6) 0.7682(5) 0.077(2) Uani 1 1 d .
C7 C 0.4775(5) 0.6551(5) 0.9105(5) 0.0558(18) Uani 1 1 d .
C8 C 0.4699(5) 0.5591(5) 0.8856(5) 0.066(2) Uani 1 1 d .
C9 C 0.4836(6) 0.5568(6) 0.8030(6) 0.079(3) Uani 1 1 d .
C10 C 0.4281(6) 0.5072(7) 0.7698(9) 0.110(4) Uani 1 1 d .
C11 C 0.3872(7) 0.5556(8) 0.7014(6) 0.092(3) Uani 1 1 d .
C12 C 0.4030(7) 0.6442(12) 0.6753(5) 0.103(4) Uani 1 1 d .
C13 C 0.3219(8) 0.7172(9) 0.6556(4) 0.084(3) Uani 1 1 d .
C14 C 0.3257(8) 0.8035(9) 0.6762(5) 0.090(3) Uani 1 1 d .
C15 C 0.2462(7) 0.8706(7) 0.7050(5) 0.075(2) Uani 1 1 d .
C16 C 0.2351(7) 0.9329(6) 0.7730(7) 0.093(3) Uani 1 1 d .
C17 C 0.3171(6) 0.9187(5) 0.8060(6) 0.072(2) Uani 1 1 d .
C18 C 0.3008(7) 0.9231(5) 0.8860(7) 0.085(3) Uani 1 1 d .
C19 C 0.3849(5) 0.8547(5) 0.9080(6) 0.067(2) Uani 1 1 d .
C20 C 0.3660(5) 0.8011(8) 0.9767(4) 0.075(3) Uani 1 1 d .
C21 C 0.4161(6) 0.7002(7) 0.9753(4) 0.064(2) Uani 1 1 d .
C22 C 0.3404(8) 0.6520(10) 1.0270(5) 0.098(4) Uani 1 1 d .
C23 C 0.3371(8) 0.5612(8) 1.0065(6) 0.087(3) Uani 1 1 d .
C24 C 0.3997(7) 0.5150(7) 0.9348(8) 0.098(3) Uani 1 1 d .
C25 C 0.3425(7) 0.4617(5) 0.9004(7) 0.079(3) Uani 1 1 d .
C26 C 0.3582(9) 0.4632(5) 0.8122(10) 0.114(4) Uani 1 1 d .
C27 C 0.2747(7) 0.4744(5) 0.7815(8) 0.087(3) Uani 1 1 d .
C28 C 0.2881(8) 0.5345(9) 0.7095(7) 0.106(4) Uani 1 1 d .
C29 C 0.2164(8) 0.6013(9) 0.6905(5) 0.093(3) Uani 1 1 d .
C30 C 0.2274(7) 0.6926(9) 0.6639(4) 0.080(3) Uani 1 1 d .
C31 C 0.1406(7) 0.7620(8) 0.6944(4) 0.080(3) Uani 1 1 d .
C32 C 0.1419(6) 0.8490(7) 0.7159(5) 0.073(2) Uani 1 1 d .
C33 C 0.0788(6) 0.8953(6) 0.7850(6) 0.081(3) Uani 1 1 d .
C34 C 0.1365(5) 0.9461(5) 0.8187(6) 0.065(2) Uani 1 1 d .
C35 C 0.1191(7) 0.9501(6) 0.9021(8) 0.097(3) Uani 1 1 d .
C36 C 0.2038(7) 0.9384(5) 0.9363(7) 0.081(3) Uani 1 1 d .
C37 C 0.1886(8) 0.8812(9) 1.0090(7) 0.105(4) Uani 1 1 d .
C38 C 0.2606(7) 0.8164(9) 1.0283(5) 0.088(3) Uani 1 1 d .
C39 C 0.2528(8) 0.7230(11) 1.0576(4) 0.101(4) Uani 1 1 d .
C40 C 0.1500(11) 0.6986(11) 1.0676(4) 0.113(4) Uani 1 1 d .
C41 C 0.1544(13) 0.6103(13) 1.0497(7) 0.138(5) Uani 1 1 d .
C42 C 0.2306(10) 0.5362(8) 1.0159(6) 0.095(3) Uani 1 1 d .
C43 C 0.2416(9) 0.4796(7) 0.9493(10) 0.125(5) Uani 1 1 d .
C44 C 0.1616(9) 0.4888(7) 0.9149(9) 0.107(4) Uani 1 1 d .
C45 C 0.1719(9) 0.4896(6) 0.8324(10) 0.124(5) Uani 1 1 d .
C46 C 0.0945(6) 0.5594(6) 0.8101(8) 0.095(3) Uani 1 1 d .
C47 C 0.1109(6) 0.6174(7) 0.7413(5) 0.069(2) Uani 1 1 d .
C48 C 0.0636(6) 0.7120(7) 0.7475(5) 0.071(2) Uani 1 1 d .
C49 C 0.0087(5) 0.8508(5) 0.8362(5) 0.0590(18) Uani 1 1 d .
C50 C -0.0069(5) 0.8580(6) 0.9172(6) 0.081(3) Uani 1 1 d .
C51 C 0.0505(6) 0.9055(6) 0.9494(7) 0.088(3) Uani 1 1 d .
C52 C 0.0879(9) 0.8583(10) 1.0185(7) 0.107(4) Uani 1 1 d .
C53 C 0.0749(8) 0.7758(13) 1.0464(5) 0.103(4) Uani 1 1 d .
C54 C 0.0642(9) 0.6205(14) 1.0102(7) 0.130(6) Uani 1 1 d .
C55 C 0.0649(8) 0.5679(9) 0.9523(8) 0.118(5) Uani 1 1 d .
C56 C 0.0267(5) 0.6052(6) 0.8850(5) 0.0605(19) Uani 1 1 d .
C57 C -0.0162(4) 0.7001(6) 0.8825(4) 0.0556(17) Uani 1 1 d .
C58 C -0.0231(5) 0.7642(7) 0.9489(6) 0.083(3) Uani 1 1 d .
C59 C 0.0156(8) 0.7248(15) 1.0084(7) 0.136(6) Uani 1 1 d .
C60 C 0.0037(5) 0.7555(6) 0.8124(5) 0.068(2) Uani 1 1 d .
C61 C 0.5744(5) 0.7772(5) 0.8285(4) 0.0584(18) Uani 1 1 d .
H61 H 0.6172 0.7800 0.7736 0.070 Uiso 1 1 calc R
C62 C 0.6202(5) 0.7990(4) 0.8937(4) 0.0456(14) Uani 1 1 d .
C63 C 0.6870(5) 0.7299(5) 0.9231(5) 0.0587(18) Uani 1 1 d .
H63 H 0.7058 0.6658 0.9032 0.070 Uiso 1 1 calc R
C64 C 0.7274(5) 0.7543(5) 0.9826(5) 0.072(2) Uani 1 1 d .
H64 H 0.7703 0.7058 1.0057 0.087 Uiso 1 1 calc R
C65 C 0.7056(5) 0.8471(6) 1.0078(4) 0.065(2) Uani 1 1 d .
H65 H 0.7367 0.8641 1.0458 0.077 Uiso 1 1 calc R
C66 C 0.6380(5) 0.9167(5) 0.9778(4) 0.0552(17) Uani 1 1 d .
H66 H 0.6206 0.9815 0.9962 0.066 Uiso 1 1 calc R
C67 C 0.5977(5) 0.8917(4) 0.9226(4) 0.0517(16) Uani 1 1 d .
H67 H 0.5513 0.9399 0.9024 0.062 Uiso 1 1 calc R
C68 C 0.6711(3) 0.7199(3) 0.5578(3) 0.0245(10) Uani 1 1 d .
C69 C 0.7654(4) 0.6567(3) 0.5630(3) 0.0277(11) Uani 1 1 d .
C70 C 0.8099(4) 0.7060(3) 0.6031(3) 0.0273(11) Uani 1 1 d .
C71 C 0.7389(3) 0.7985(3) 0.6254(3) 0.0242(10) Uani 1 1 d .
C72 C 0.7520(3) 0.8663(3) 0.6731(3) 0.0260(10) Uani 1 1 d .
H72 H 0.8156 0.8562 0.6857 0.031 Uiso 1 1 calc R
C73 C 0.6795(3) 0.9474(3) 0.7036(3) 0.0250(10) Uani 1 1 d .
C74 C 0.6869(4) 1.0105(4) 0.7628(3) 0.0288(11) Uani 1 1 d .
C75 C 0.5969(4) 1.0749(3) 0.7832(3) 0.0295(11) Uani 1 1 d .
C76 C 0.5351(4) 1.0543(3) 0.7344(3) 0.0249(10) Uani 1 1 d .
C77 C 0.4407(3) 1.1091(3) 0.7326(3) 0.0257(10) Uani 1 1 d .
H77 H 0.4109 1.1598 0.7704 0.031 Uiso 1 1 calc R
C78 C 0.3865(3) 1.0959(3) 0.6800(3) 0.0229(10) Uani 1 1 d .
C79 C 0.2919(3) 1.1594(3) 0.6740(3) 0.0257(10) Uani 1 1 d .
C80 C 0.2644(3) 1.1247(3) 0.6141(3) 0.0244(10) Uani 1 1 d .
C81 C 0.3426(3) 1.0400(3) 0.5835(3) 0.0213(9) Uani 1 1 d .
C82 C 0.3391(3) 0.9818(3) 0.5246(3) 0.0235(10) Uani 1 1 d .
H82 H 0.2892 1.0044 0.4958 0.028 Uiso 1 1 calc R
C83 C 0.4038(3) 0.8919(3) 0.5043(2) 0.0216(10) Uani 1 1 d .
C84 C 0.3877(3) 0.8236(3) 0.4531(3) 0.0227(10) Uani 1 1 d .
C85 C 0.4617(4) 0.7423(3) 0.4528(3) 0.0254(10) Uani 1 1 d .
C86 C 0.5228(3) 0.7622(3) 0.5024(3) 0.0231(10) Uani 1 1 d .
C87 C 0.6071(3) 0.6994(3) 0.5155(3) 0.0245(10) Uani 1 1 d .
H87 H 0.6231 0.6363 0.4938 0.029 Uiso 1 1 calc R
C88 C 0.8069(4) 0.5572(3) 0.5275(3) 0.0348(12) Uani 1 1 d .
H88A H 0.7509 0.5244 0.5345 0.042 Uiso 1 1 calc R
H88B H 0.8555 0.5201 0.5566 0.042 Uiso 1 1 calc R
C89 C 0.8596(5) 0.5565(4) 0.4397(4) 0.0502(16) Uani 1 1 d .
H89A H 0.8120 0.5928 0.4104 0.075 Uiso 1 1 calc R
H89B H 0.8836 0.4899 0.4200 0.075 Uiso 1 1 calc R
H89C H 0.9172 0.5862 0.4324 0.075 Uiso 1 1 calc R
C90 C 0.9119(4) 0.6772(4) 0.6189(3) 0.0327(12) Uani 1 1 d .
H90A H 0.9336 0.6061 0.6183 0.039 Uiso 1 1 calc R
H90B H 0.9081 0.7001 0.6725 0.039 Uiso 1 1 calc R
C91 C 0.9907(4) 0.7173(5) 0.5585(4) 0.0487(15) Uani 1 1 d .
H91A H 0.9943 0.6954 0.5053 0.073 Uiso 1 1 calc R
H91B H 1.0568 0.6945 0.5706 0.073 Uiso 1 1 calc R
H91C H 0.9716 0.7878 0.5609 0.073 Uiso 1 1 calc R
C92 C 0.7780(4) 1.0025(4) 0.7949(3) 0.0355(12) Uani 1 1 d .
H92A H 0.8116 0.9336 0.7974 0.043 Uiso 1 1 calc R
H92B H 0.7558 1.0289 0.8495 0.043 Uiso 1 1 calc R
C93 C 0.8541(5) 1.0552(5) 0.7454(5) 0.064(2) Uani 1 1 d .
H93A H 0.8851 1.0225 0.6941 0.095 Uiso 1 1 calc R
H93B H 0.9066 1.0556 0.7732 0.095 Uiso 1 1 calc R
H93C H 0.8196 1.1216 0.7371 0.095 Uiso 1 1 calc R
C94 C 0.5636(4) 1.1536(4) 0.8446(3) 0.0374(13) Uani 1 1 d .
H94A H 0.6027 1.1354 0.8853 0.045 Uiso 1 1 calc R
H94B H 0.4915 1.1589 0.8710 0.045 Uiso 1 1 calc R
C95 C 0.5767(5) 1.2509(4) 0.8122(4) 0.0509(16) Uani 1 1 d .
H95A H 0.6481 1.2469 0.7871 0.076 Uiso 1 1 calc R
H95B H 0.5536 1.2984 0.8555 0.076 Uiso 1 1 calc R
H95C H 0.5367 1.2706 0.7730 0.076 Uiso 1 1 calc R
C96 C 0.2364(4) 1.2443(3) 0.7267(3) 0.0327(12) Uani 1 1 d .
H96A H 0.1941 1.2908 0.6977 0.039 Uiso 1 1 calc R
H96B H 0.2862 1.2763 0.7387 0.039 Uiso 1 1 calc R
C97 C 0.1693(5) 1.2198(5) 0.8042(3) 0.0549(17) Uani 1 1 d .
H97A H 0.1153 1.1944 0.7932 0.082 Uiso 1 1 calc R
H97B H 0.1396 1.2781 0.8372 0.082 Uiso 1 1 calc R
H97C H 0.2098 1.1714 0.8322 0.082 Uiso 1 1 calc R
C98 C 0.1697(3) 1.1601(3) 0.5852(3) 0.0288(11) Uani 1 1 d .
H98A H 0.1870 1.1545 0.5268 0.035 Uiso 1 1 calc R
H98B H 0.1416 1.2290 0.5996 0.035 Uiso 1 1 calc R
C99 C 0.0896(4) 1.1038(4) 0.6203(3) 0.0411(13) Uani 1 1 d .
H99A H 0.1173 1.0354 0.6067 0.062 Uiso 1 1 calc R
H99B H 0.0305 1.1280 0.5986 0.062 Uiso 1 1 calc R
H99C H 0.0695 1.1119 0.6780 0.062 Uiso 1 1 calc R
C100 C 0.3009(4) 0.8406(4) 0.4137(3) 0.0293(11) Uani 1 1 d .
H10A H 0.3186 0.7945 0.3691 0.035 Uiso 1 1 calc R
H10B H 0.2909 0.9064 0.3917 0.035 Uiso 1 1 calc R
C101 C 0.2015(4) 0.8294(4) 0.4703(3) 0.0393(13) Uani 1 1 d .
H10C H 0.2105 0.7643 0.4920 0.059 Uiso 1 1 calc R
H10D H 0.1485 0.8403 0.4413 0.059 Uiso 1 1 calc R
H10E H 0.1820 0.8766 0.5136 0.059 Uiso 1 1 calc R
C102 C 0.4773(4) 0.6489(3) 0.4104(3) 0.0309(11) Uani 1 1 d .
H10F H 0.5483 0.6130 0.4040 0.037 Uiso 1 1 calc R
H10G H 0.4660 0.6632 0.3568 0.037 Uiso 1 1 calc R
C103 C 0.4086(5) 0.5857(4) 0.4523(4) 0.0604(19) Uani 1 1 d .
H10H H 0.4178 0.5725 0.5059 0.091 Uiso 1 1 calc R
H10I H 0.4254 0.5249 0.4229 0.091 Uiso 1 1 calc R
H10J H 0.3382 0.6186 0.4551 0.091 Uiso 1 1 calc R
C104 C 0.7654(4) 0.5079(4) 0.7550(3) 0.070(2) Uani 1 1 d G
H104 H 0.7117 0.5632 0.7704 0.084 Uiso 1 1 calc R
C105 C 0.8593(5) 0.5047(4) 0.7687(3) 0.089(3) Uani 1 1 d G
H105 H 0.8698 0.5578 0.7934 0.107 Uiso 1 1 calc R
C106 C 0.9379(3) 0.4239(4) 0.7462(3) 0.0500(16) Uani 1 1 d G
H106 H 1.0021 0.4217 0.7556 0.060 Uiso 1 1 calc R
C107 C 0.9226(4) 0.3462(3) 0.7101(4) 0.172(8) Uani 1 1 d G
H107 H 0.9763 0.2909 0.6947 0.206 Uiso 1 1 calc R
C108 C 0.8287(5) 0.3494(4) 0.6964(4) 0.132(5) Uani 1 1 d G
H108 H 0.8182 0.2963 0.6717 0.159 Uiso 1 1 calc R
C109 C 0.7501(4) 0.4303(5) 0.7188(4) 0.140(6) Uani 1 1 d G
H109 H 0.6859 0.4324 0.7095 0.169 Uiso 1 1 calc R

loop_
_atom_site_aniso_label
_atom_site_aniso_U_11
_atom_site_aniso_U_22
_atom_site_aniso_U_33
_atom_site_aniso_U_23
_atom_site_aniso_U_13
_atom_site_aniso_U_12
Co 0.0187(3) 0.0218(3) 0.0228(3) -0.0018(2) -0.0057(2) -0.0050(2)
N1 0.019(2) 0.024(2) 0.025(2) 0.0004(16) -0.0039(16) -0.0074(16)
N2 0.022(2) 0.024(2) 0.025(2) 0.0014(16) -0.0061(16) -0.0067(16)
N3 0.0197(19) 0.0195(19) 0.025(2) -0.0024(15) -0.0022(16) -0.0060(16)
N4 0.0172(19) 0.024(2) 0.0229(19) -0.0010(15) -0.0024(16) -0.0066(16)
C1 0.025(3) 0.062(4) 0.060(4) -0.007(3) -0.015(3) -0.011(3)
C2 0.041(3) 0.048(3) 0.062(4) 0.016(3) -0.024(3) -0.028(3)
C3 0.060(5) 0.078(5) 0.099(7) 0.051(5) -0.017(5) -0.044(4)
C4 0.059(5) 0.118(7) 0.048(4) 0.013(5) 0.002(4) -0.049(5)
C5 0.032(3) 0.119(7) 0.036(3) -0.021(4) 0.010(3) -0.029(4)
C6 0.021(3) 0.088(6) 0.098(6) -0.008(5) 0.011(4) 0.010(4)
C7 0.038(4) 0.059(4) 0.083(5) 0.022(4) -0.037(4) -0.017(3)
C8 0.038(4) 0.047(4) 0.111(7) 0.033(4) -0.031(4) 0.000(3)
C9 0.044(4) 0.061(5) 0.122(8) -0.028(5) -0.020(5) 0.014(4)
C10 0.039(4) 0.066(6) 0.217(13) -0.091(7) -0.025(6) 0.017(4)
C11 0.065(6) 0.106(8) 0.085(7) -0.070(6) 0.012(5) 0.002(6)
C12 0.054(5) 0.212(13) 0.037(4) -0.059(6) 0.021(4) -0.043(7)
C13 0.097(7) 0.147(9) 0.023(3) -0.005(4) 0.004(4) -0.072(7)
C14 0.100(8) 0.131(9) 0.043(4) 0.040(5) -0.019(5) -0.043(7)
C15 0.084(6) 0.076(6) 0.069(5) 0.047(5) -0.026(5) -0.031(5)
C16 0.089(7) 0.061(5) 0.158(10) 0.063(6) -0.071(7) -0.041(5)
C17 0.063(5) 0.042(4) 0.129(8) 0.033(5) -0.044(5) -0.034(4)
C18 0.074(6) 0.035(4) 0.157(10) -0.017(5) -0.035(6) -0.024(4)
C19 0.047(4) 0.044(4) 0.122(7) -0.031(4) -0.027(4) -0.019(3)
C20 0.052(4) 0.139(8) 0.048(4) -0.049(5) -0.004(3) -0.052(5)
C21 0.061(5) 0.106(6) 0.050(4) 0.024(4) -0.040(4) -0.040(5)
C22 0.084(7) 0.189(12) 0.049(5) 0.052(6) -0.050(5) -0.057(8)
C23 0.099(7) 0.108(7) 0.087(6) 0.074(6) -0.062(6) -0.058(6)
C24 0.075(6) 0.075(6) 0.144(9) 0.068(6) -0.049(6) -0.006(5)
C25 0.074(6) 0.026(3) 0.147(9) 0.023(4) -0.048(6) -0.010(4)
C26 0.096(8) 0.026(4) 0.227(15) -0.047(6) -0.060(9) 0.006(4)
C27 0.086(7) 0.036(4) 0.154(10) -0.042(5) -0.047(7) -0.015(4)
C28 0.088(7) 0.110(8) 0.120(9) -0.092(8) -0.038(7) 0.008(7)
C29 0.107(8) 0.131(9) 0.053(5) -0.055(6) -0.019(5) -0.042(7)
C30 0.076(6) 0.148(9) 0.032(4) -0.012(5) -0.024(4) -0.042(6)
C31 0.070(6) 0.136(8) 0.046(4) 0.019(5) -0.037(4) -0.025(6)
C32 0.065(5) 0.087(6) 0.068(5) 0.026(5) -0.043(4) -0.001(5)
C33 0.059(5) 0.067(5) 0.123(8) 0.035(5) -0.048(5) -0.006(4)
C34 0.043(4) 0.037(4) 0.116(7) 0.017(4) -0.029(4) -0.004(3)
C35 0.064(6) 0.043(4) 0.164(11) -0.038(6) -0.016(7) 0.017(4)
C36 0.068(6) 0.042(4) 0.131(8) -0.047(5) -0.028(6) 0.004(4)
C37 0.079(7) 0.124(9) 0.114(8) -0.097(8) -0.015(7) -0.016(7)
C38 0.082(6) 0.138(9) 0.054(5) -0.056(6) -0.022(5) -0.028(7)
C39 0.092(7) 0.218(13) 0.018(3) 0.012(5) -0.016(4) -0.082(9)
C40 0.170(13) 0.153(11) 0.017(4) 0.005(5) 0.013(5) -0.077(11)
C41 0.198(16) 0.164(13) 0.061(7) 0.061(8) -0.003(8) -0.105(13)
C42 0.138(10) 0.079(7) 0.063(6) 0.053(5) -0.023(6) -0.030(7)
C43 0.112(9) 0.069(6) 0.222(15) 0.093(8) -0.077(10) -0.054(6)
C44 0.114(9) 0.064(6) 0.196(12) 0.083(7) -0.102(9) -0.075(6)
C45 0.108(9) 0.039(5) 0.257(17) -0.019(7) -0.081(11) -0.035(5)
C46 0.058(5) 0.068(5) 0.184(11) -0.042(6) -0.054(6) -0.028(4)
C47 0.049(4) 0.113(7) 0.064(5) -0.031(5) -0.013(4) -0.047(5)
C48 0.055(5) 0.099(6) 0.073(5) -0.014(5) -0.038(4) -0.021(5)
C49 0.030(3) 0.050(4) 0.098(6) 0.004(4) -0.027(4) 0.000(3)
C50 0.032(4) 0.076(6) 0.123(8) -0.041(5) -0.008(4) 0.006(4)
C51 0.049(5) 0.063(5) 0.132(9) -0.052(6) 0.002(5) 0.009(4)
C52 0.091(8) 0.125(9) 0.069(7) -0.058(7) 0.028(6) 0.005(7)
C53 0.071(6) 0.190(13) 0.032(4) -0.040(6) 0.028(4) -0.031(8)
C54 0.085(8) 0.293(19) 0.065(6) 0.088(10) -0.039(6) -0.143(11)
C55 0.089(7) 0.148(10) 0.174(11) 0.122(9) -0.086(8) -0.105(8)
C56 0.036(4) 0.072(5) 0.086(5) 0.006(4) -0.014(4) -0.038(4)
C57 0.025(3) 0.082(5) 0.063(4) -0.001(4) -0.004(3) -0.025(3)
C58 0.031(4) 0.103(7) 0.107(7) -0.033(6) 0.011(4) -0.024(4)
C59 0.043(6) 0.31(2) 0.057(6) -0.066(10) 0.031(5) -0.083(9)
C60 0.038(4) 0.088(6) 0.088(6) -0.005(5) -0.032(4) -0.012(4)
C61 0.059(4) 0.081(5) 0.045(4) 0.005(3) -0.012(3) -0.038(4)
C62 0.046(4) 0.050(4) 0.047(3) 0.006(3) -0.009(3) -0.026(3)
C63 0.040(4) 0.047(4) 0.097(5) -0.002(4) -0.027(4) -0.014(3)
C64 0.047(4) 0.054(4) 0.127(7) 0.045(4) -0.045(4) -0.020(3)
C65 0.061(5) 0.082(5) 0.073(5) 0.015(4) -0.037(4) -0.043(4)
C66 0.071(5) 0.043(4) 0.063(4) -0.005(3) -0.020(4) -0.029(3)
C67 0.054(4) 0.037(3) 0.074(4) 0.019(3) -0.025(3) -0.023(3)
C68 0.025(2) 0.021(2) 0.028(2) 0.0006(19) -0.005(2) -0.0061(19)
C69 0.026(3) 0.023(2) 0.033(3) 0.005(2) -0.004(2) -0.008(2)
C70 0.023(2) 0.025(2) 0.032(3) 0.004(2) -0.007(2) -0.002(2)
C71 0.016(2) 0.031(3) 0.026(2) 0.0050(19) -0.0053(19) -0.007(2)
C72 0.017(2) 0.034(3) 0.032(3) 0.004(2) -0.010(2) -0.011(2)
C73 0.023(2) 0.029(3) 0.025(2) 0.0055(19) -0.007(2) -0.009(2)
C74 0.031(3) 0.034(3) 0.026(2) 0.002(2) -0.011(2) -0.012(2)
C75 0.034(3) 0.032(3) 0.026(3) -0.001(2) -0.009(2) -0.012(2)
C76 0.027(3) 0.026(2) 0.022(2) -0.0009(19) -0.004(2) -0.010(2)
C77 0.024(2) 0.027(2) 0.025(2) -0.0062(19) -0.002(2) -0.007(2)
C78 0.022(2) 0.022(2) 0.025(2) 0.0027(18) -0.0052(19) -0.0076(19)
C79 0.024(2) 0.023(2) 0.031(3) 0.0008(19) -0.005(2) -0.008(2)
C80 0.021(2) 0.026(2) 0.026(2) 0.0074(19) -0.0038(19) -0.008(2)
C81 0.018(2) 0.022(2) 0.024(2) 0.0038(18) -0.0029(19) -0.0081(18)
C82 0.021(2) 0.027(2) 0.025(2) 0.0053(19) -0.0092(19) -0.0070(19)
C83 0.019(2) 0.029(2) 0.017(2) 0.0002(18) -0.0009(18) -0.0102(19)
C84 0.021(2) 0.031(3) 0.017(2) -0.0013(18) -0.0024(18) -0.010(2)
C85 0.025(2) 0.028(2) 0.026(2) -0.0036(19) -0.005(2) -0.010(2)
C86 0.018(2) 0.028(2) 0.023(2) -0.0012(19) -0.0022(19) -0.0080(19)
C87 0.022(2) 0.023(2) 0.028(2) -0.0060(19) -0.003(2) -0.0049(19)
C88 0.030(3) 0.025(3) 0.052(3) 0.000(2) -0.016(2) -0.005(2)
C89 0.053(4) 0.039(3) 0.052(4) -0.016(3) -0.007(3) -0.001(3)
C90 0.027(3) 0.030(3) 0.041(3) 0.002(2) -0.013(2) -0.002(2)
C91 0.029(3) 0.060(4) 0.060(4) 0.011(3) -0.015(3) -0.014(3)
C92 0.036(3) 0.041(3) 0.036(3) -0.003(2) -0.017(2) -0.012(2)
C93 0.041(4) 0.076(5) 0.092(5) 0.032(4) -0.037(4) -0.032(3)
C94 0.038(3) 0.047(3) 0.031(3) -0.010(2) -0.014(2) -0.007(3)
C95 0.071(4) 0.034(3) 0.047(3) -0.012(3) -0.018(3) -0.004(3)
C96 0.031(3) 0.026(3) 0.040(3) -0.006(2) -0.008(2) -0.003(2)
C97 0.059(4) 0.051(4) 0.039(3) -0.015(3) 0.008(3) -0.003(3)
C98 0.021(2) 0.029(3) 0.035(3) 0.003(2) -0.009(2) -0.002(2)
C99 0.027(3) 0.049(3) 0.050(3) 0.008(3) -0.012(3) -0.011(3)
C100 0.031(3) 0.036(3) 0.024(2) -0.001(2) -0.007(2) -0.013(2)
C101 0.024(3) 0.047(3) 0.049(3) 0.001(3) -0.008(2) -0.014(2)
C102 0.032(3) 0.033(3) 0.030(3) -0.007(2) -0.008(2) -0.009(2)
C103 0.067(5) 0.040(3) 0.069(4) -0.020(3) 0.005(4) -0.021(3)
C104 0.047(4) 0.076(5) 0.064(5) -0.019(4) -0.006(4) 0.024(4)
C105 0.140(9) 0.088(6) 0.053(5) 0.013(4) -0.022(5) -0.058(6)
C106 0.031(3) 0.068(4) 0.044(4) 0.011(3) -0.002(3) -0.008(3)
C107 0.103(9) 0.101(8) 0.196(14) 0.051(9) 0.086(9) 0.058(7)
C108 0.093(8) 0.076(6) 0.255(15) 0.088(8) -0.086(9) -0.043(6)
C109 0.085(8) 0.211(14) 0.169(12) 0.104(11) -0.077(8) -0.088(9)

loop_
_atom_type_symbol
_atom_type_description
_atom_type_scat_dispersion_real
_atom_type_scat_dispersion_imag
_atom_type_scat_source
C C 0.0033 0.0016 'International Tables Vol C Tables 4.2.6.8 and 6.1.1.4'
H H 0.0000 0.0000 'International Tables Vol C Tables 4.2.6.8 and 6.1.1.4'
N N 0.0061 0.0033 'International Tables Vol C Tables 4.2.6.8 and 6.1.1.4'
Co Co 0.3494 0.9721 'International Tables Vol C Tables 4.2.6.8 and 6.1.1.4'

loop_
_geom_angle_atom_site_label_1
_geom_angle_atom_site_label_2
_geom_angle_atom_site_label_3
_geom_angle
N3 Co N1 178.52(15)
N3 Co N2 90.22(15)
N1 Co N2 89.70(16)
N3 Co N4 89.91(15)
N1 Co N4 90.15(15)
N2 Co N4 179.23(15)
C71 N1 C68 104.7(4)
C71 N1 Co 127.6(3)
C68 N1 Co 127.7(3)
C73 N2 C76 104.8(4)
C73 N2 Co 127.9(3)
C76 N2 Co 127.3(3)
C81 N3 C78 104.8(4)
C81 N3 Co 127.7(3)
C78 N3 Co 127.5(3)
C83 N4 C86 104.8(4)
C83 N4 Co 127.7(3)
C86 N4 Co 127.4(3)
C7 C1 C61 128.1(6)
C7 C1 C6 105.7(6)
C61 C1 C6 123.9(6)
C7 C1 C2 115.9(5)
C61 C1 C2 60.6(4)
C6 C1 C2 112.2(5)
C19 C2 C3 104.9(6)
C19 C2 C61 126.6(6)
C3 C2 C61 126.0(6)
C19 C2 C1 115.6(6)
C3 C2 C1 118.1(6)
C61 C2 C1 55.9(4)
C4 C3 C17 123.8(8)
C4 C3 C2 120.4(8)
C17 C3 C2 105.6(8)
C3 C4 C5 126.4(8)
C3 C4 C14 117.1(9)
C5 C4 C14 104.8(8)
C4 C5 C6 122.7(7)
C4 C5 C12 110.3(9)
C6 C5 C12 114.9(10)
C5 C6 C9 126.1(8)
C5 C6 C1 119.3(7)
C9 C6 C1 104.7(7)
C21 C7 C1 122.8(7)
C21 C7 C8 121.8(7)
C1 C7 C8 107.0(7)
C24 C8 C9 120.4(9)
C24 C8 C7 118.0(9)
C9 C8 C7 109.6(6)
C10 C9 C8 119.9(10)
C10 C9 C6 118.6(10)
C8 C9 C6 111.2(7)
C26 C10 C9 124.2(13)
C26 C10 C11 106.5(10)
C9 C10 C11 116.5(10)
C12 C11 C28 120.2(11)
C12 C11 C10 120.7(9)
C28 C11 C10 107.0(11)
C11 C12 C5 122.8(11)
C11 C12 C13 120.1(9)
C5 C12 C13 106.4(11)
C14 C13 C30 120.9(11)
C14 C13 C12 110.6(9)
C30 C13 C12 117.4(10)
C15 C14 C13 123.4(11)
C15 C14 C4 117.9(10)
C13 C14 C4 107.9(10)
C14 C15 C16 124.4(9)
C14 C15 C32 118.5(9)
C16 C15 C32 104.7(8)
C17 C16 C34 122.5(10)
C17 C16 C15 116.5(9)
C34 C16 C15 107.9(8)
C18 C17 C16 119.1(9)
C18 C17 C3 112.0(8)
C16 C17 C3 119.8(10)
C17 C18 C36 122.1(9)
C17 C18 C19 107.5(8)
C36 C18 C19 119.9(10)
C20 C19 C2 122.8(7)
C20 C19 C18 119.3(8)
C2 C19 C18 109.0(8)
C19 C20 C21 119.1(6)
C19 C20 C38 119.8(9)
C21 C20 C38 109.7(9)
C7 C21 C20 122.8(6)
C7 C21 C22 119.3(9)
C20 C21 C22 105.5(9)
C23 C22 C39 122.2(10)
C23 C22 C21 119.0(10)
C39 C22 C21 107.9(10)
C22 C23 C24 121.6(9)
C22 C23 C42 119.3(11)
C24 C23 C42 105.5(10)
C8 C24 C23 120.2(10)
C8 C24 C25 120.0(11)
C23 C24 C25 109.5(9)
C43 C25 C24 107.8(10)
C43 C25 C26 118.9(10)
C24 C25 C26 117.5(9)
C10 C26 C27 113.4(13)
C10 C26 C25 117.8(10)
C27 C26 C25 118.3(12)
C26 C27 C45 122.1(12)
C26 C27 C28 109.0(11)
C45 C27 C28 116.3(10)
C29 C28 C11 118.5(13)
C29 C28 C27 124.9(11)
C11 C28 C27 104.0(10)
C28 C29 C30 124.2(11)
C28 C29 C47 119.6(11)
C30 C29 C47 104.9(9)
C31 C30 C29 111.0(9)
C31 C30 C13 117.7(10)
C29 C30 C13 119.6(10)
C32 C31 C30 122.9(9)
C32 C31 C48 117.6(9)
C30 C31 C48 108.1(9)
C31 C32 C33 123.2(9)
C31 C32 C15 116.6(8)
C33 C32 C15 108.1(8)
C32 C33 C49 120.8(8)
C32 C33 C34 107.9(8)
C49 C33 C34 118.9(9)
C16 C34 C35 118.6(8)
C16 C34 C33 111.4(9)
C35 C34 C33 118.6(8)
C51 C35 C34 120.5(9)
C51 C35 C36 108.4(11)
C34 C35 C36 118.9(9)
C18 C36 C35 118.8(10)
C18 C36 C37 118.4(9)
C35 C36 C37 110.1(10)
C38 C37 C52 118.7(13)
C38 C37 C36 123.2(10)
C52 C37 C36 105.6(11)
C37 C38 C39 125.4(10)
C37 C38 C20 119.3(11)
C39 C38 C20 104.3(9)
C38 C39 C22 112.5(9)
C38 C39 C40 116.5(12)
C22 C39 C40 118.5(12)
C41 C40 C53 119.7(14)
C41 C40 C39 114.9(15)
C53 C40 C39 113.8(11)
C40 C41 C42 133.6(15)
C40 C41 C54 103.3(16)
C42 C41 C54 109.8(15)
C41 C42 C43 129.8(12)
C41 C42 C23 111.0(12)
C43 C42 C23 105.5(10)
C44 C43 C42 119.6(13)
C44 C43 C25 119.6(14)
C42 C43 C25 111.6(10)
C43 C44 C45 123.6(13)
C43 C44 C55 115.6(12)
C45 C44 C55 107.3(9)
C44 C45 C46 112.1(12)
C44 C45 C27 117.1(11)
C46 C45 C27 118.4(13)
C45 C46 C47 123.5(11)
C45 C46 C56 105.9(11)
C47 C46 C56 118.8(7)
C48 C47 C46 118.2(8)
C48 C47 C29 111.8(9)
C46 C47 C29 117.2(9)
C60 C48 C47 125.1(9)
C60 C48 C31 119.4(8)
C47 C48 C31 104.2(8)
C50 C49 C33 120.5(8)
C50 C49 C60 111.5(7)
C33 C49 C60 117.0(8)
C49 C50 C51 120.4(9)
C49 C50 C58 105.8(7)
C51 C50 C58 119.7(10)
C35 C51 C50 121.1(11)
C35 C51 C52 111.4(10)
C50 C51 C52 116.5(10)
C53 C52 C37 119.2(13)
C53 C52 C51 124.2(12)
C37 C52 C51 104.6(11)
C52 C53 C40 126.5(12)
C52 C53 C59 117.8(14)
C40 C53 C59 103.7(14)
C55 C54 C59 117.2(10)
C55 C54 C41 124.5(16)
C59 C54 C41 107.7(14)
C54 C55 C56 123.7(12)
C54 C55 C44 120.2(11)
C56 C55 C44 103.2(11)
C57 C56 C55 119.3(9)
C57 C56 C46 116.7(7)
C55 C56 C46 111.3(9)
C56 C57 C60 122.4(7)
C56 C57 C58 119.7(8)
C60 C57 C58 105.7(7)
C59 C58 C50 120.5(11)
C59 C58 C57 117.6(10)
C50 C58 C57 109.3(9)
C58 C59 C54 122.4(10)
C58 C59 C53 121.1(16)
C54 C59 C53 105.6(13)
C48 C60 C57 118.7(8)
C48 C60 C49 121.9(8)
C57 C60 C49 107.7(7)
C1 C61 C62 121.2(5)
C1 C61 C2 63.5(4)
C62 C61 C2 118.9(6)
C1 C61 H61 114.6
C62 C61 H61 114.6
C2 C61 H61 114.6
C63 C62 C67 118.1(6)
C63 C62 C61 122.1(6)
C67 C62 C61 119.8(6)
C62 C63 C64 119.5(6)
C62 C63 H63 120.3
C64 C63 H63 120.3
C65 C64 C63 120.4(6)
C65 C64 H64 119.8
C63 C64 H64 119.8
C64 C65 C66 119.7(6)
C64 C65 H65 120.2
C66 C65 H65 120.2
C67 C66 C65 119.1(6)
C67 C66 H66 120.5
C65 C66 H66 120.5
C66 C67 C62 123.1(6)
C66 C67 H67 118.5
C62 C67 H67 118.5
N1 C68 C87 123.9(4)
N1 C68 C69 111.5(4)
C87 C68 C69 124.5(4)
C70 C69 C68 106.7(4)
C70 C69 C88 127.7(4)
C68 C69 C88 125.5(4)
C69 C70 C71 106.2(4)
C69 C70 C90 128.8(4)
C71 C70 C90 124.9(4)
N1 C71 C72 124.8(4)
N1 C71 C70 110.8(4)
C72 C71 C70 124.2(4)
C73 C72 C71 124.6(4)
C73 C72 H72 117.7
C71 C72 H72 117.7
C72 C73 N2 124.2(4)
C72 C73 C74 124.8(4)
N2 C73 C74 110.8(4)
C75 C74 C73 106.8(4)
C75 C74 C92 128.1(5)
C73 C74 C92 125.1(4)
C74 C75 C76 107.0(4)
C74 C75 C94 128.2(5)
C76 C75 C94 124.8(5)
C77 C76 N2 124.5(4)
C77 C76 C75 124.8(4)
N2 C76 C75 110.5(4)
C76 C77 C78 124.9(4)
C76 C77 H77 117.6
C78 C77 H77 117.6
C77 C78 N3 124.8(4)
C77 C78 C79 124.2(4)
N3 C78 C79 111.0(4)
C80 C79 C78 106.6(4)
C80 C79 C96 128.3(4)
C78 C79 C96 125.1(4)
C79 C80 C81 106.5(4)
C79 C80 C98 128.9(4)
C81 C80 C98 124.5(4)
C82 C81 N3 124.8(4)
C82 C81 C80 123.9(4)
N3 C81 C80 111.2(4)
C81 C82 C83 124.3(4)
C81 C82 H82 117.8
C83 C82 H82 117.8
N4 C83 C82 124.6(4)
N4 C83 C84 111.6(4)
C82 C83 C84 123.7(4)
C85 C84 C83 106.0(4)
C85 C84 C100 128.8(4)
C83 C84 C100 125.1(4)
C84 C85 C86 106.7(4)
C84 C85 C102 127.3(4)
C86 C85 C102 125.9(4)
C87 C86 N4 124.3(4)
C87 C86 C85 124.8(4)
N4 C86 C85 110.8(4)
C86 C87 C68 125.6(4)
C86 C87 H87 117.2
C68 C87 H87 117.2
C69 C88 C89 113.5(4)
C69 C88 H88A 108.9
C89 C88 H88A 108.9
C69 C88 H88B 108.9
C89 C88 H88B 108.9
H88A C88 H88B 107.7
C88 C89 H89A 109.5
C88 C89 H89B 109.5
H89A C89 H89B 109.5
C88 C89 H89C 109.5
H89A C89 H89C 109.5
H89B C89 H89C 109.5
C70 C90 C91 112.8(4)
C70 C90 H90A 109.0
C91 C90 H90A 109.0
C70 C90 H90B 109.0
C91 C90 H90B 109.0
H90A C90 H90B 107.8
C90 C91 H91A 109.5
C90 C91 H91B 109.5
H91A C91 H91B 109.5
C90 C91 H91C 109.5
H91A C91 H91C 109.5
H91B C91 H91C 109.5
C74 C92 C93 113.3(4)
C74 C92 H92A 108.9
C93 C92 H92A 108.9
C74 C92 H92B 108.9
C93 C92 H92B 108.9
H92A C92 H92B 107.7
C92 C93 H93A 109.5
C92 C93 H93B 109.5
H93A C93 H93B 109.5
C92 C93 H93C 109.5
H93A C93 H93C 109.5
H93B C93 H93C 109.5
C75 C94 C95 114.1(4)
C75 C94 H94A 108.7
C95 C94 H94A 108.7
C75 C94 H94B 108.7
C95 C94 H94B 108.7
H94A C94 H94B 107.6
C94 C95 H95A 109.5
C94 C95 H95B 109.5
H95A C95 H95B 109.5
C94 C95 H95C 109.5
H95A C95 H95C 109.5
H95B C95 H95C 109.5
C79 C96 C97 114.2(4)
C79 C96 H96A 108.7
C97 C96 H96A 108.7
C79 C96 H96B 108.7
C97 C96 H96B 108.7
H96A C96 H96B 107.6
C96 C97 H97A 109.5
C96 C97 H97B 109.5
H97A C97 H97B 109.5
C96 C97 H97C 109.5
H97A C97 H97C 109.5
H97B C97 H97C 109.5
C80 C98 C99 112.4(4)
C80 C98 H98A 109.1
C99 C98 H98A 109.1
C80 C98 H98B 109.1
C99 C98 H98B 109.1
H98A C98 H98B 107.8
C98 C99 H99A 109.5
C98 C99 H99B 109.5
H99A C99 H99B 109.5
C98 C99 H99C 109.5
H99A C99 H99C 109.5
H99B C99 H99C 109.5
C84 C100 C101 113.2(4)
C84 C100 H10A 108.9
C101 C100 H10A 108.9
C84 C100 H10B 108.9
C101 C100 H10B 108.9
H10A C100 H10B 107.8
C100 C101 H10C 109.5
C100 C101 H10D 109.5
H10C C101 H10D 109.5
C100 C101 H10E 109.5
H10C C101 H10E 109.5
H10D C101 H10E 109.5
C85 C102 C103 113.9(4)
C85 C102 H10F 108.8
C103 C102 H10F 108.8
C85 C102 H10G 108.8
C103 C102 H10G 108.8
H10F C102 H10G 107.7
C102 C103 H10H 109.5
C102 C103 H10I 109.5
H10H C103 H10I 109.5
C102 C103 H10J 109.5
H10H C103 H10J 109.5
H10I C103 H10J 109.5
C105 C104 C109 120.0
C105 C104 H104 120.0
C109 C104 H104 120.0
C104 C105 C106 120.0
C104 C105 H105 120.0
C106 C105 H105 120.0
C105 C106 C107 120.0
C105 C106 H106 120.0
C107 C106 H106 120.0
C108 C107 C106 120.0
C108 C107 H107 120.0
C106 C107 H107 120.0
C107 C108 C109 120.0
C107 C108 H108 120.0
C109 C108 H108 120.0
C108 C109 C104 120.0
C108 C109 H109 120.0
C104 C109 H109 120.0

loop_
_geom_bond_atom_site_label_1
_geom_bond_atom_site_label_2
_geom_bond_distance
Co N3 1.963(4)
Co N1 1.964(4)
Co N2 1.970(4)
Co N4 1.969(4)
N1 C71 1.378(6)
N1 C68 1.382(6)
N2 C73 1.381(6)
N2 C76 1.385(6)
N3 C81 1.371(6)
N3 C78 1.381(6)
N4 C83 1.364(6)
N4 C86 1.384(6)
C1 C7 1.442(9)
C1 C61 1.473(8)
C1 C6 1.599(11)
C1 C2 1.591(9)
C2 C19 1.443(10)
C2 C3 1.506(10)
C2 C61 1.549(9)
C3 C4 1.310(12)
C3 C17 1.441(12)
C4 C5 1.375(12)
C4 C14 1.555(12)
C5 C6 1.394(11)
C5 C12 1.439(11)
C6 C9 1.429(12)
C7 C21 1.325(10)
C7 C8 1.497(10)
C8 C24 1.390(11)
C8 C9 1.406(12)
C9 C10 1.407(11)
C10 C26 1.341(15)
C10 C11 1.519(16)
C11 C12 1.375(15)
C11 C28 1.468(14)
C12 C13 1.450(15)
C13 C14 1.320(13)
C13 C30 1.426(12)
C14 C15 1.296(12)
C15 C16 1.475(13)
C15 C32 1.534(12)
C16 C17 1.381(11)
C16 C34 1.390(12)
C17 C18 1.358(13)
C18 C36 1.399(13)
C18 C19 1.464(11)
C19 C20 1.394(12)
C20 C21 1.446(12)
C20 C38 1.501(11)
C21 C22 1.495(12)
C22 C23 1.379(14)
C22 C39 1.401(15)
C23 C24 1.424(14)
C23 C42 1.590(14)
C24 C25 1.474(13)
C25 C43 1.432(15)
C25 C26 1.499(15)
C26 C27 1.380(13)
C27 C45 1.467(15)
C27 C28 1.485(15)
C28 C29 1.309(14)
C29 C30 1.395(13)
C29 C47 1.497(12)
C30 C31 1.381(12)
C31 C32 1.324(12)
C31 C48 1.532(12)
C32 C33 1.394(12)
C33 C49 1.407(11)
C33 C34 1.447(11)
C34 C35 1.415(13)
C35 C51 1.366(13)
C35 C36 1.432(13)
C36 C37 1.473(15)
C37 C38 1.301(14)
C37 C52 1.496(15)
C38 C39 1.427(14)
C39 C40 1.534(15)
C40 C41 1.301(17)
C40 C53 1.438(17)
C41 C42 1.350(18)
C41 C54 1.563(17)
C42 C43 1.405(16)
C43 C44 1.380(14)
C44 C45 1.410(17)
C44 C55 1.565(17)
C45 C46 1.410(14)
C46 C47 1.427(13)
C46 C56 1.486(12)
C47 C48 1.354(12)
C48 C60 1.313(11)
C49 C50 1.380(12)
C49 C60 1.468(10)
C50 C51 1.398(12)
C50 C58 1.473(13)
C51 C52 1.500(15)
C52 C53 1.291(16)
C53 C59 1.510(15)
C54 C55 1.286(18)
C54 C59 1.488(19)
C55 C56 1.437(12)
C56 C57 1.352(10)
C57 C60 1.428(10)
C57 C58 1.482(11)
C58 C59 1.330(17)
C61 C62 1.517(9)
C61 H61 1.0000
C62 C63 1.368(9)
C62 C67 1.379(9)
C63 C64 1.396(10)
C63 H63 0.9500
C64 C65 1.359(10)
C64 H64 0.9500
C65 C66 1.384(10)
C65 H65 0.9500
C66 C67 1.334(9)
C66 H66 0.9500
C67 H67 0.9500
C68 C87 1.385(6)
C68 C69 1.436(7)
C69 C70 1.363(7)
C69 C88 1.504(7)
C70 C71 1.458(6)
C70 C90 1.486(7)
C71 C72 1.381(7)
C72 C73 1.377(7)
C72 H72 0.9500
C73 C74 1.445(7)
C74 C75 1.352(7)
C74 C92 1.500(7)
C75 C76 1.444(7)
C75 C94 1.501(7)
C76 C77 1.379(7)
C77 C78 1.375(6)
C77 H77 0.9500
C78 C79 1.445(6)
C79 C80 1.355(7)
C79 C96 1.492(6)
C80 C81 1.449(6)
C80 C98 1.507(6)
C81 C82 1.371(6)
C82 C83 1.389(6)
C82 H82 0.9500
C83 C84 1.449(6)
C84 C85 1.363(6)
C84 C100 1.511(6)
C85 C86 1.442(6)
C85 C102 1.503(6)
C86 C87 1.368(6)
C87 H87 0.9500
C88 C89 1.525(8)
C88 H88A 0.9900
C88 H88B 0.9900
C89 H89A 0.9800
C89 H89B 0.9800
C89 H89C 0.9800
C90 C91 1.527(8)
C90 H90A 0.9900
C90 H90B 0.9900
C91 H91A 0.9800
C91 H91B 0.9800
C91 H91C 0.9800
C92 C93 1.523(8)
C92 H92A 0.9900
C92 H92B 0.9900
C93 H93A 0.9800
C93 H93B 0.9800
C93 H93C 0.9800
C94 C95 1.512(8)
C94 H94A 0.9900
C94 H94B 0.9900
C95 H95A 0.9800
C95 H95B 0.9800
C95 H95C 0.9800
C96 C97 1.522(8)
C96 H96A 0.9900
C96 H96B 0.9900
C97 H97A 0.9800
C97 H97B 0.9800
C97 H97C 0.9800
C98 C99 1.529(7)
C98 H98A 0.9900
C98 H98B 0.9900
C99 H99A 0.9800
C99 H99B 0.9800
C99 H99C 0.9800
C100 C101 1.534(7)
C100 H10A 0.9900
C100 H10B 0.9900
C101 H10C 0.9800
C101 H10D 0.9800
C101 H10E 0.9800
C102 C103 1.512(8)
C102 H10F 0.9900
C102 H10G 0.9900
C103 H10H 0.9800
C103 H10I 0.9800
C103 H10J 0.9800
C104 C105 1.3900
C104 C109 1.3900
C104 H104 0.9500
C105 C106 1.3900
C105 H105 0.9500
C106 C107 1.3900
C106 H106 0.9500
C107 C108 1.3900
C107 H107 0.9500
C108 C109 1.3900
C108 H108 0.9500
C109 H109 0.9500
